data_7715305
loop_
_publ_author_name
'Posada Urrutia, Mauricio'
'Kaul, Nidhi'
'Kaper, Tobias'
'Hurrell, Dustin'
'Chiang, Linus'
'Wells, Jordann A. L.'
'Orthaber, Andreas'
'Hammarstr&#xf6;m, Leif'
'Pilarski, Lukasz T.'
'Dyrager, Christine'

_publ_section_title
;
 Access to long-lived room temperature phosphorescence through auration of
 2,1,3-benzothiadiazole.
;
_journal_issue 12
_journal_name_full 'Dalton transactions (Cambridge, England : 2003)'
_journal_page_first 5658
_journal_page_last 5664
_journal_paper_doi 10.1039/d4dt00238e
_journal_volume 53
_journal_year 2024
_chemical_formula_moiety 'C18 H30 Au N2 P S'
_chemical_formula_sum 'C18 H30 Au N2 P S'
_chemical_formula_weight 534.43
_space_group_crystal_system monoclinic
_space_group_IT_number 11
_space_group_name_Hall '-P 2yb'
_space_group_name_H-M_alt 'P 1 21/m 1'
_atom_sites_solution_hydrogens geom
_atom_sites_solution_primary dual
_audit_creation_date 2020-09-02
_audit_creation_method
;
Olex2 1.2
(compiled 2018.05.29 svn.r3508 for OlexSys, GUI svn.r5506)
;
_audit_update_record
;
2021-11-30 deposited with the CCDC.	2024-02-27 downloaded from the CCDC.
;
_cell_angle_alpha 90
_cell_angle_beta 93.7530(10)
_cell_angle_gamma 90
_cell_formula_units_Z 2
_cell_length_a 8.4072(2)
_cell_length_b 13.1964(4)
_cell_length_c 9.2110(2)
_cell_measurement_reflns_used 9746
_cell_measurement_temperature 170.15
_cell_measurement_theta_max 33.68
_cell_measurement_theta_min 2.43
_cell_volume 1019.72(5)
_computing_cell_refinement 'SAINT v8.34A (Bruker, 2013)'
_computing_data_reduction 'SAINT v8.34A (Bruker, 2013)'
_computing_molecular_graphics 'Olex2 (Dolomanov et al., 2009)'
_computing_publication_material 'Olex2 (Dolomanov et al., 2009)'
_computing_structure_refinement 'ShelXL (Sheldrick, 2015)'
_computing_structure_solution 'ShelXT (Sheldrick, 2015)'
_diffrn_ambient_temperature 170.15
_diffrn_measured_fraction_theta_full 0.999
_diffrn_measured_fraction_theta_max 0.997
_diffrn_measurement_device_type 'Bruker APEX-II CCD'
_diffrn_measurement_method '\f and \w scans'
_diffrn_radiation_type MoK\a
_diffrn_radiation_wavelength 0.71073
_diffrn_reflns_av_R_equivalents 0.0543
_diffrn_reflns_av_unetI/netI 0.0266
_diffrn_reflns_Laue_measured_fraction_full 0.999
_diffrn_reflns_Laue_measured_fraction_max 0.997
_diffrn_reflns_limit_h_max 13
_diffrn_reflns_limit_h_min -13
_diffrn_reflns_limit_k_max 19
_diffrn_reflns_limit_k_min -20
_diffrn_reflns_limit_l_max 14
_diffrn_reflns_limit_l_min -14
_diffrn_reflns_number 41113
_diffrn_reflns_point_group_measured_fraction_full 0.999
_diffrn_reflns_point_group_measured_fraction_max 0.997
_diffrn_reflns_theta_full 25.242
_diffrn_reflns_theta_max 33.780
_diffrn_reflns_theta_min 2.216
_diffrn_standards_number 0
_exptl_absorpt_coefficient_mu 7.396
_exptl_absorpt_correction_T_max 0.7467
_exptl_absorpt_correction_T_min 0.4355
_exptl_absorpt_correction_type multi-scan
_exptl_absorpt_process_details
'SADABS-2014/5 (Bruker,2014/5) was used for absorption correction. wR2(int) was 0.1363 before and 0.0608 after correction. The Ratio of minimum to maximum transmission is 0.5832. The \l/2 correction factor is 0.00150.'
_exptl_crystal_colour colourless
_exptl_crystal_colour_primary colourless
_exptl_crystal_density_diffrn 1.741
_exptl_crystal_description block
_exptl_crystal_F_000 524
_exptl_crystal_size_max 0.303
_exptl_crystal_size_mid 0.3
_exptl_crystal_size_min 0.074
_refine_diff_density_max 1.028
_refine_diff_density_min -1.016
_refine_diff_density_rms 0.103
_refine_ls_extinction_method none
_refine_ls_goodness_of_fit_ref 1.027
_refine_ls_hydrogen_treatment constr
_refine_ls_matrix_type full
_refine_ls_number_parameters 150
_refine_ls_number_reflns 4223
_refine_ls_number_restraints 0
_refine_ls_restrained_S_all 1.027
_refine_ls_R_factor_all 0.0448
_refine_ls_R_factor_gt 0.0301
_refine_ls_shift/su_max 0.001
_refine_ls_shift/su_mean 0.000
_refine_ls_structure_factor_coef Fsqd
_refine_ls_weighting_details 'w=1/[\s^2^(Fo^2^)+(0.0311P)^2^+1.2916P] where P=(Fo^2^+2Fc^2^)/3'
_refine_ls_weighting_scheme calc
_refine_ls_wR_factor_gt 0.0681
_refine_ls_wR_factor_ref 0.0759
_reflns_Friedel_coverage 0.000
_reflns_number_gt 3291
_reflns_number_total 4223
_reflns_threshold_expression 'I > 2\s(I)'
_cod_data_source_file d4dt00238e2.cif
_cod_data_source_block pos2001
_cod_depositor_comments 'Adding full bibliography for 7715304--7715308.cif.'
_cod_database_code 7715305
_shelx_shelxl_version_number 2018/3
_shelx_space_group_comment
;
The symmetry employed for this shelxl refinement is uniquely defined
by the following loop, which should always be used as a source of
symmetry information in preference to the above space-group names.
They are only intended as comments.
;
_shelx_estimated_absorpt_t_max 0.611
_shelx_estimated_absorpt_t_min 0.213
_olex2_refinement_description
;
1. Fixed Uiso
 At 1.2 times of:
  All C(H) groups
 At 1.5 times of:
  All C(H,H,H) groups
2. Others
 Fixed Sof: Au1(0.5) C1(0.5) C2(0.5) C3(0.5) C4(0.5) H4(0.5) C5(0.5) H5(0.5)
 C6(0.5) H6(0.5) S1(0.5) N1(0.5) N2(0.5) C12(0.5) H12A(0.5) H12B(0.5) H12C(0.5)
3.a Aromatic/amide H refined with riding coordinates:
 C4(H4), C5(H5), C6(H6)
3.b Fitted hexagon refined as free rotating group:
 C1(C2,C3,C4,C5,C6)
3.c Idealised Me refined as rotating group:
 C13(H13A,H13B,H13C), C8(H8A,H8B,H8C), C9(H9A,H9B,H9C), C10(H10A,H10B,H10C),
 C12(H12A,H12B,H12C)
;
_olex2_submission_special_instructions 'No special instructions were received'

loop_
_space_group_symop_operation_xyz
'x, y, z'
'-x, y+1/2, -z'
'-x, -y, -z'
'x, -y-1/2, z'

loop_
_atom_site_label
_atom_site_type_symbol
_atom_site_fract_x
_atom_site_fract_y
_atom_site_fract_z
_atom_site_U_iso_or_equiv
_atom_site_adp_type
_atom_site_occupancy
_atom_site_site_symmetry_order
_atom_site_calc_flag
_atom_site_refinement_flags_posn
_atom_site_refinement_flags_adp
_atom_site_refinement_flags_occupancy
_atom_site_disorder_assembly
_atom_site_disorder_group
Au1 Au 0.27286(2) 0.22904(2) 0.42165(2) 0.02564(7) Uani 0.5 1 d . . . A -1
P1 P 0.45603(9) 0.250000 0.24670(8) 0.02298(15) Uani 1 2 d S T P . .
C11 C 0.3451(4) 0.250000 0.0600(4) 0.0367(8) Uani 1 2 d S T P A .
C7 C 0.5850(3) 0.3671(2) 0.2698(3) 0.0358(5) Uani 1 1 d . . . . .
C13 C 0.2369(7) 0.1590(4) 0.0469(6) 0.0891(19) Uani 1 1 d . . . . .
H13A H 0.300935 0.097702 0.036580 0.134 Uiso 1 1 calc GR . . A .
H13B H 0.162369 0.166669 -0.038751 0.134 Uiso 1 1 calc GR . . . .
H13C H 0.177006 0.153499 0.134322 0.134 Uiso 1 1 calc GR . . . .
C8 C 0.6619(7) 0.3698(4) 0.4230(6) 0.095(2) Uani 1 1 d . . . . .
H8A H 0.752958 0.323292 0.430284 0.142 Uiso 1 1 calc GR . . . .
H8B H 0.583911 0.348987 0.491781 0.142 Uiso 1 1 calc GR . . . .
H8C H 0.698528 0.438750 0.446182 0.142 Uiso 1 1 calc GR . . . .
C9 C 0.4808(8) 0.4599(3) 0.2610(9) 0.120(3) Uani 1 1 d . . . . .
H9A H 0.543223 0.519054 0.295056 0.180 Uiso 1 1 calc GR . . . .
H9B H 0.391018 0.450501 0.322337 0.180 Uiso 1 1 calc GR . . . .
H9C H 0.440411 0.470714 0.159989 0.180 Uiso 1 1 calc GR . . . .
C10 C 0.7119(10) 0.3765(5) 0.1647(9) 0.153(4) Uani 1 1 d . . . . .
H10A H 0.663611 0.372696 0.065092 0.230 Uiso 1 1 calc GR . . . .
H10B H 0.788899 0.321242 0.180886 0.230 Uiso 1 1 calc GR . . . .
H10C H 0.766491 0.441672 0.179130 0.230 Uiso 1 1 calc GR . . . .
C1 C 0.1059(4) 0.2080(3) 0.5768(4) 0.0281(9) Uani 0.5 1 d . . . A -1
C2 C 0.0317(4) 0.2886(2) 0.6422(4) 0.0272(9) Uani 0.5 1 d G . . A -1
C3 C -0.0851(5) 0.2701(4) 0.7390(4) 0.039(2) Uani 0.5 1 d G . . A -1
C4 C -0.1276(7) 0.1711(5) 0.7703(6) 0.073(5) Uani 0.5 1 d G . . A -1
H4 H -0.207454 0.158517 0.836488 0.088 Uiso 0.5 1 calc R . . A -1
C5 C -0.0535(8) 0.0905(3) 0.7049(8) 0.055(3) Uani 0.5 1 d G . . A -1
H5 H -0.082558 0.022873 0.726337 0.066 Uiso 0.5 1 calc R . . A -1
C6 C 0.0633(7) 0.1090(2) 0.6081(6) 0.031(3) Uani 0.5 1 d G . . A -1
H6 H 0.114017 0.053903 0.563417 0.037 Uiso 0.5 1 calc R . . A -1
S1 S -0.0582(3) 0.44682(19) 0.7255(3) 0.0538(5) Uani 0.5 1 d . . . A -1
N1 N 0.0582(9) 0.3855(6) 0.6268(11) 0.036(2) Uani 0.5 1 d . . . A -1
N2 N -0.1496(9) 0.3484(7) 0.7974(8) 0.0426(15) Uani 0.5 1 d . . . A -1
C12 C 0.4476(8) 0.2856(5) -0.0655(6) 0.0472(16) Uani 0.5 1 d . . . A -1
H12A H 0.486033 0.354661 -0.045711 0.071 Uiso 0.5 1 calc GR . . A -1
H12B H 0.382454 0.284556 -0.157725 0.071 Uiso 0.5 1 calc GR . . A -1
H12C H 0.538832 0.239966 -0.072094 0.071 Uiso 0.5 1 calc GR . . A -1

loop_
_atom_site_aniso_label
_atom_site_aniso_U_11
_atom_site_aniso_U_22
_atom_site_aniso_U_33
_atom_site_aniso_U_23
_atom_site_aniso_U_13
_atom_site_aniso_U_12
Au1 0.02019(7) 0.03675(15) 0.02059(7) -0.00127(6) 0.00598(5) 0.00094(6)
P1 0.0172(3) 0.0374(4) 0.0143(3) 0.000 0.0012(2) 0.000
C11 0.0284(15) 0.063(2) 0.0173(14) 0.000 -0.0051(12) 0.000
C7 0.0390(13) 0.0358(13) 0.0320(13) -0.0030(10) -0.0017(10) -0.0062(11)
C13 0.112(4) 0.063(2) 0.082(3) 0.004(2) -0.071(3) -0.024(2)
C8 0.116(4) 0.079(3) 0.079(3) 0.016(2) -0.068(3) -0.049(3)
C9 0.120(5) 0.038(2) 0.189(7) -0.028(3) -0.083(5) 0.020(2)
C10 0.190(7) 0.130(5) 0.156(6) -0.082(5) 0.131(6) -0.126(6)
C1 0.0204(18) 0.041(2) 0.023(2) 0.0036(17) -0.0004(16) -0.0032(16)
C2 0.0170(16) 0.044(2) 0.0208(19) -0.0036(16) 0.0025(15) 0.0018(15)
C3 0.0212(17) 0.076(7) 0.0217(19) -0.015(3) 0.0057(14) 0.017(2)
C4 0.027(4) 0.177(15) 0.017(4) 0.001(6) 0.007(3) 0.016(6)
C5 0.031(3) 0.099(8) 0.034(3) 0.038(5) 0.000(2) -0.024(4)
C6 0.022(4) 0.041(6) 0.029(4) 0.008(3) 0.006(3) -0.003(4)
S1 0.0385(8) 0.0662(13) 0.0562(14) -0.0289(10) -0.0004(8) 0.0181(9)
N1 0.030(4) 0.038(5) 0.040(4) 0.006(3) 0.000(3) -0.004(3)
N2 0.020(2) 0.087(4) 0.021(3) -0.003(3) 0.007(2) 0.006(2)
C12 0.051(3) 0.072(5) 0.019(2) 0.006(2) 0.001(2) -0.005(3)

loop_
_atom_type_symbol
_atom_type_description
_atom_type_scat_dispersion_real
_atom_type_scat_dispersion_imag
_atom_type_scat_source
C C 0.0033 0.0016 'International Tables Vol C Tables 4.2.6.8 and 6.1.1.4'
H H 0.0000 0.0000 'International Tables Vol C Tables 4.2.6.8 and 6.1.1.4'
Au Au -2.0133 8.8022 'International Tables Vol C Tables 4.2.6.8 and 6.1.1.4'
N N 0.0061 0.0033 'International Tables Vol C Tables 4.2.6.8 and 6.1.1.4'
P P 0.1023 0.0942 'International Tables Vol C Tables 4.2.6.8 and 6.1.1.4'
S S 0.1246 0.1234 'International Tables Vol C Tables 4.2.6.8 and 6.1.1.4'

loop_
_geom_angle_atom_site_label_1
_geom_angle_atom_site_label_2
_geom_angle_atom_site_label_3
_geom_angle
_geom_angle_site_symmetry_1
_geom_angle_site_symmetry_3
_geom_angle_publ_flag
C1 Au1 P1 178.92(11) . . ?
C11 P1 Au1 108.65(12) . . ?
C7 P1 Au1 103.08(9) 4_565 . ?
C7 P1 Au1 114.92(9) . . ?
C7 P1 C11 110.19(11) 4_565 . ?
C7 P1 C11 110.19(11) . . ?
C7 P1 C7 109.57(18) . 4_565 ?
C13 C11 P1 109.3(2) . . ?
C13 C11 P1 109.3(2) 4_565 . ?
C13 C11 C13 105.7(5) 4_565 . ?
C13 C11 C12 93.5(4) 4_565 . ?
C13 C11 C12 122.7(4) . . ?
C12 C11 P1 114.1(3) . . ?
C8 C7 P1 109.3(2) . . ?
C9 C7 P1 109.4(3) . . ?
C9 C7 C8 104.0(4) . . ?
C10 C7 P1 115.1(3) . . ?
C10 C7 C8 108.9(5) . . ?
C10 C7 C9 109.7(5) . . ?
C11 C13 H13A 109.5 . . ?
C11 C13 H13B 109.5 . . ?
C11 C13 H13C 109.5 . . ?
H13A C13 H13B 109.5 . . ?
H13A C13 H13C 109.5 . . ?
H13B C13 H13C 109.5 . . ?
C7 C8 H8A 109.5 . . ?
C7 C8 H8B 109.5 . . ?
C7 C8 H8C 109.5 . . ?
H8A C8 H8B 109.5 . . ?
H8A C8 H8C 109.5 . . ?
H8B C8 H8C 109.5 . . ?
C7 C9 H9A 109.5 . . ?
C7 C9 H9B 109.5 . . ?
C7 C9 H9C 109.5 . . ?
H9A C9 H9B 109.5 . . ?
H9A C9 H9C 109.5 . . ?
H9B C9 H9C 109.5 . . ?
C7 C10 H10A 109.5 . . ?
C7 C10 H10B 109.5 . . ?
C7 C10 H10C 109.5 . . ?
H10A C10 H10B 109.5 . . ?
H10A C10 H10C 109.5 . . ?
H10B C10 H10C 109.5 . . ?
C2 C1 Au1 122.4(2) . . ?
C2 C1 C6 120.0 . . ?
C6 C1 Au1 117.5(2) . . ?
C1 C2 C3 120.0 . . ?
N1 C2 C1 128.1(4) . . ?
N1 C2 C3 111.9(4) . . ?
C2 C3 C4 120.0 . . ?
N2 C3 C2 117.3(4) . . ?
N2 C3 C4 122.7(4) . . ?
C3 C4 H4 120.0 . . ?
C5 C4 C3 120.0 . . ?
C5 C4 H4 120.0 . . ?
C4 C5 H5 120.0 . . ?
C6 C5 C4 120.0 . . ?
C6 C5 H5 120.0 . . ?
C1 C6 H6 120.0 . . ?
C5 C6 C1 120.0 . . ?
C5 C6 H6 120.0 . . ?
N1 S1 N2 98.4(4) . . ?
C2 N1 S1 108.6(6) . . ?
C3 N2 S1 103.8(5) . . ?
C11 C12 H12A 109.5 . . ?
C11 C12 H12B 109.5 . . ?
C11 C12 H12C 109.5 . . ?
H12A C12 H12B 109.5 . . ?
H12A C12 H12C 109.5 . . ?
H12B C12 H12C 109.5 . . ?

loop_
_geom_bond_atom_site_label_1
_geom_bond_atom_site_label_2
_geom_bond_distance
_geom_bond_site_symmetry_2
_geom_bond_publ_flag
Au1 P1 2.3173(8) . ?
Au1 C1 2.086(3) . ?
P1 C11 1.902(3) . ?
P1 C7 1.892(3) 4_565 ?
P1 C7 1.892(3) . ?
C11 C13 1.506(5) . ?
C11 C13 1.506(5) 4_565 ?
C11 C12 1.560(7) . ?
C7 C8 1.514(5) . ?
C7 C9 1.505(5) . ?
C7 C10 1.492(6) . ?
C13 H13A 0.9800 . ?
C13 H13B 0.9800 . ?
C13 H13C 0.9800 . ?
C8 H8A 0.9800 . ?
C8 H8B 0.9800 . ?
C8 H8C 0.9800 . ?
C9 H9A 0.9800 . ?
C9 H9B 0.9800 . ?
C9 H9C 0.9800 . ?
C10 H10A 0.9800 . ?
C10 H10B 0.9800 . ?
C10 H10C 0.9800 . ?
C1 C2 1.3900 . ?
C1 C6 1.3900 . ?
C2 C3 1.3900 . ?
C2 N1 1.308(7) . ?
C3 C4 1.3900 . ?
C3 N2 1.299(9) . ?
C4 H4 0.9500 . ?
C4 C5 1.3900 . ?
C5 H5 0.9500 . ?
C5 C6 1.3900 . ?
C6 H6 0.9500 . ?
S1 N1 1.599(8) . ?
S1 N2 1.668(8) . ?
C12 H12A 0.9800 . ?
C12 H12B 0.9800 . ?
C12 H12C 0.9800 . ?

loop_
_geom_torsion_atom_site_label_1
_geom_torsion_atom_site_label_2
_geom_torsion_atom_site_label_3
_geom_torsion_atom_site_label_4
_geom_torsion
_geom_torsion_site_symmetry_1
_geom_torsion_site_symmetry_2
_geom_torsion_site_symmetry_3
_geom_torsion_site_symmetry_4
_geom_torsion_publ_flag
Au1 P1 C7 C8 52.4(3) . . . . ?
Au1 P1 C7 C9 -60.9(4) . . . . ?
Au1 P1 C7 C10 175.2(5) . . . . ?
Au1 C1 C2 C3 176.5(3) . . . . ?
Au1 C1 C2 N1 -4.5(5) . . . . ?
Au1 C1 C6 C5 -176.6(3) . . . . ?
C11 P1 C7 C8 175.5(3) . . . . ?
C11 P1 C7 C9 62.2(4) . . . . ?
C11 P1 C7 C10 -61.7(5) . . . . ?
C7 P1 C7 C8 -63.1(4) 4_565 . . . ?
C7 P1 C7 C9 -176.4(3) 4_565 . . . ?
C7 P1 C7 C10 59.7(6) 4_565 . . . ?
C1 C2 C3 C4 0.0 . . . . ?
C1 C2 C3 N2 179.6(7) . . . . ?
C1 C2 N1 S1 -180.0(3) . . . . ?
C2 C1 C6 C5 0.0 . . . . ?
C2 C3 C4 C5 0.0 . . . . ?
C2 C3 N2 S1 0.2(8) . . . . ?
C3 C2 N1 S1 -0.8(7) . . . . ?
C3 C4 C5 C6 0.0 . . . . ?
C4 C3 N2 S1 179.8(3) . . . . ?
C4 C5 C6 C1 0.0 . . . . ?
C6 C1 C2 C3 0.0 . . . . ?
C6 C1 C2 N1 179.1(5) . . . . ?
N1 C2 C3 C4 -179.2(4) . . . . ?
N1 C2 C3 N2 0.4(8) . . . . ?
N1 S1 N2 C3 -0.6(7) . . . . ?
N2 C3 C4 C5 -179.6(7) . . . . ?
N2 S1 N1 C2 0.9(7) . . . . ?
